data_7247101
loop_
_publ_author_name
'Xia, Liang-hong'
'Wang, Yan-na'
'Yang, Xiao-ming'
'Liang, Lin-na'
'Li, Zhi-min'
'Zhang, Tong-lai'

_publ_section_title
;
 Cupric coordination compounds with multiple anions: a promising strategy
 for the regulation of energetic materials
;
_journal_issue 32
_journal_name_full 'RSC Advances'
_journal_page_first 22549
_journal_page_last 22558
_journal_paper_doi 10.1039/D3RA01739G
_journal_volume 13
_journal_year 2023
_chemical_formula_sum 'C5 H10 N10'
_chemical_formula_weight 210.23
_space_group_IT_number 61
_space_group_name_Hall '-P 2ac 2ab'
_space_group_name_H-M_alt 'P b c a'
_symmetry_cell_setting orthorhombic
_symmetry_space_group_name_H-M 'P b c a'
_atom_sites_solution_hydrogens geom
_atom_sites_solution_primary direct
_atom_sites_solution_secondary difmap
_audit_creation_method SHELXL-97
_audit_update_record
;
2022-11-21 deposited with the CCDC.	2023-07-12 downloaded from the CCDC.
;
_cell_angle_alpha 90.00
_cell_angle_beta 90.00
_cell_angle_gamma 90.00
_cell_formula_units_Z 8
_cell_length_a 7.7917(7)
_cell_length_b 10.5981(9)
_cell_length_c 20.3073(18)
_cell_measurement_reflns_used 2455
_cell_measurement_temperature 298(2)
_cell_measurement_theta_max 25.584
_cell_measurement_theta_min 3.226
_cell_volume 1676.9(3)
_computing_cell_refinement 'Bruker SMART'
_computing_data_collection 'Bruker SMART'
_computing_data_reduction 'Bruker SAINT'
_computing_molecular_graphics 'Bruker SHELXTL'
_computing_publication_material 'Bruker SHELXTL'
_computing_structure_refinement 'SHELXL-97 (Sheldrick, 1997)'
_computing_structure_solution 'SHELXS-97 (Sheldrick, 1990)'
_diffrn_ambient_temperature 298(2)
_diffrn_measured_fraction_theta_full 0.999
_diffrn_measured_fraction_theta_max 0.999
_diffrn_measurement_device_type 'CCD area detector'
_diffrn_measurement_method 'phi and omega scans'
_diffrn_radiation_monochromator graphite
_diffrn_radiation_source 'fine-focus sealed tube'
_diffrn_radiation_type MoK\a
_diffrn_radiation_wavelength 0.71073
_diffrn_reflns_av_R_equivalents 0.1006
_diffrn_reflns_av_sigmaI/netI 0.0562
_diffrn_reflns_limit_h_max 7
_diffrn_reflns_limit_h_min -9
_diffrn_reflns_limit_k_max 12
_diffrn_reflns_limit_k_min -12
_diffrn_reflns_limit_l_max 21
_diffrn_reflns_limit_l_min -24
_diffrn_reflns_number 7797
_diffrn_reflns_theta_full 25.01
_diffrn_reflns_theta_max 25.01
_diffrn_reflns_theta_min 3.30
_exptl_absorpt_coefficient_mu 0.124
_exptl_absorpt_correction_T_max 0.9853
_exptl_absorpt_correction_T_min 0.9661
_exptl_absorpt_correction_type multi-scan
_exptl_absorpt_process_details sadabs
_exptl_crystal_colour colorless
_exptl_crystal_density_diffrn 1.665
_exptl_crystal_density_method 'not measured'
_exptl_crystal_description block
_exptl_crystal_F_000 880
_exptl_crystal_size_max 0.28
_exptl_crystal_size_mid 0.25
_exptl_crystal_size_min 0.12
_refine_diff_density_max 0.466
_refine_diff_density_min -0.397
_refine_diff_density_rms 0.074
_refine_ls_extinction_coef 0.020(4)
_refine_ls_extinction_expression Fc^*^=kFc[1+0.001xFc^2^\l^3^/sin(2\q)]^-1/4^
_refine_ls_extinction_method SHELXL
_refine_ls_goodness_of_fit_ref 1.075
_refine_ls_hydrogen_treatment mixed
_refine_ls_matrix_type full
_refine_ls_number_parameters 137
_refine_ls_number_reflns 1478
_refine_ls_number_restraints 0
_refine_ls_restrained_S_all 1.075
_refine_ls_R_factor_all 0.0814
_refine_ls_R_factor_gt 0.0652
_refine_ls_shift/su_max 0.000
_refine_ls_shift/su_mean 0.000
_refine_ls_structure_factor_coef Fsqd
_refine_ls_weighting_details 'calc w=1/[\s^2^(Fo^2^)+(0.0784P)^2^+1.9097P] where P=(Fo^2^+2Fc^2^)/3'
_refine_ls_weighting_scheme calc
_refine_ls_wR_factor_gt 0.1575
_refine_ls_wR_factor_ref 0.1675
_reflns_number_gt 1185
_reflns_number_total 1478
_reflns_threshold_expression >2sigma(I)
_cod_data_source_file d3ra01739g2.cif
_cod_data_source_block 211015c
_cod_depositor_comments
;
The following automatic conversions were performed:

data item '_symmetry_cell_setting' value 'Orthorhombic' was changed
to 'orthorhombic' in accordance with the
/home/data/users/saulius/crontab/automatic-downloads/rss-feeds/RSC/lib/dictionaries/cif_core.dic
dictionary named 'cif_core.dic' version 2.4.2 last updated on
2011-04-26.

Automatic conversion script
Id: cif_fix_values 8170 2020-07-09 18:12:32Z antanas 
;
_cod_original_sg_symbol_H-M Pbca
_cod_database_code 7247101

loop_
_symmetry_equiv_pos_as_xyz
'x, y, z'
'-x+1/2, -y, z+1/2'
'-x, y+1/2, -z+1/2'
'x+1/2, -y+1/2, -z'
'-x, -y, -z'
'x-1/2, y, -z-1/2'
'x, -y-1/2, z-1/2'
'-x-1/2, y-1/2, z'

loop_
_atom_site_label
_atom_site_type_symbol
_atom_site_fract_x
_atom_site_fract_y
_atom_site_fract_z
_atom_site_U_iso_or_equiv
_atom_site_adp_type
_atom_site_occupancy
_atom_site_symmetry_multiplicity
_atom_site_calc_flag
_atom_site_refinement_flags
_atom_site_disorder_assembly
_atom_site_disorder_group
N1 N 0.2350(3) 0.7154(2) 0.35114(13) 0.0345(7) Uani 1 1 d . . .
N2 N 0.2441(4) 0.6614(2) 0.28860(13) 0.0355(7) Uani 1 1 d . . .
N3 N 0.1104(3) 0.8403(2) 0.28225(11) 0.0279(6) Uani 1 1 d . . .
N4 N 0.1532(4) 0.7295(3) 0.18332(13) 0.0408(8) Uani 1 1 d . . .
H4A H 0.1966 0.6656 0.1632 0.049 Uiso 1 1 calc R . .
H4B H 0.1000 0.7869 0.1614 0.049 Uiso 1 1 calc R . .
N5 N 0.0250(4) 0.9410(2) 0.25365(13) 0.0376(7) Uani 1 1 d . . .
H5A H -0.0081 1.0034 0.2775 0.045 Uiso 1 1 calc R . .
H5B H 0.0050 0.9411 0.2120 0.045 Uiso 1 1 calc R . .
N6 N -0.0619(3) 0.9098(2) 0.41966(12) 0.0299(6) Uani 1 1 d . . .
N7 N -0.1817(3) 0.9771(2) 0.38373(12) 0.0326(7) Uani 1 1 d . . .
N8 N -0.2937(3) 0.9070(2) 0.47894(12) 0.0320(7) Uani 1 1 d . . .
N9 N -0.4716(4) 1.0151(4) 0.40504(14) 0.0552(10) Uani 1 1 d . . .
H9A H -0.4860 1.0506 0.3673 0.066 Uiso 1 1 calc R . .
H9B H -0.5565 1.0084 0.4319 0.066 Uiso 1 1 calc R . .
N10 N -0.0485(4) 0.8079(3) 0.52285(13) 0.0423(8) Uani 1 1 d . . .
H10A H 0.0584 0.7897 0.5184 0.051 Uiso 1 1 calc R . .
H10B H -0.1026 0.7857 0.5579 0.051 Uiso 1 1 calc R . .
C1 C 0.1682(4) 0.7394(3) 0.24836(16) 0.0298(7) Uani 1 1 d . . .
C2 C 0.1543(4) 0.8212(3) 0.34565(14) 0.0275(7) Uani 1 1 d . . .
C3 C 0.1162(4) 0.9096(3) 0.39973(15) 0.0308(7) Uani 1 1 d . . .
H3A H 0.1866 0.8878 0.4374 0.037 Uiso 1 1 calc R . .
H3B H 0.1478 0.9942 0.3860 0.037 Uiso 1 1 calc R . .
C4 C -0.3161(4) 0.9701(3) 0.42204(15) 0.0332(8) Uani 1 1 d . . .
C5 C -0.1308(4) 0.8710(3) 0.47523(14) 0.0280(7) Uani 1 1 d . . .

loop_
_atom_site_aniso_label
_atom_site_aniso_U_11
_atom_site_aniso_U_22
_atom_site_aniso_U_33
_atom_site_aniso_U_23
_atom_site_aniso_U_13
_atom_site_aniso_U_12
N1 0.0301(15) 0.0366(15) 0.0369(15) 0.0025(12) 0.0000(12) 0.0059(12)
N2 0.0353(16) 0.0321(14) 0.0390(15) -0.0018(12) 0.0019(12) 0.0045(12)
N3 0.0244(14) 0.0274(13) 0.0318(14) 0.0004(10) 0.0010(10) 0.0012(11)
N4 0.0494(19) 0.0369(15) 0.0362(16) -0.0065(12) 0.0007(13) 0.0024(14)
N5 0.0480(18) 0.0334(14) 0.0315(14) 0.0002(11) -0.0071(12) 0.0149(13)
N6 0.0222(13) 0.0360(15) 0.0314(13) 0.0032(11) 0.0021(11) 0.0028(11)
N7 0.0267(15) 0.0387(15) 0.0324(14) 0.0050(11) 0.0012(11) 0.0030(12)
N8 0.0241(14) 0.0400(15) 0.0319(14) 0.0012(11) 0.0043(11) 0.0001(12)
N9 0.0274(17) 0.097(3) 0.0408(17) 0.0146(16) 0.0025(13) 0.0209(17)
N10 0.0354(17) 0.0554(18) 0.0363(16) 0.0120(13) 0.0058(12) 0.0097(14)
C1 0.0251(15) 0.0286(15) 0.0356(17) -0.0020(13) 0.0030(13) -0.0029(13)
C2 0.0179(15) 0.0317(16) 0.0329(16) 0.0023(12) 0.0035(12) -0.0009(12)
C3 0.0198(16) 0.0378(17) 0.0349(16) -0.0016(13) 0.0021(13) -0.0007(13)
C4 0.0271(17) 0.0404(18) 0.0320(16) -0.0017(13) 0.0007(13) 0.0021(15)
C5 0.0240(16) 0.0305(15) 0.0295(16) -0.0010(12) -0.0002(12) -0.0001(13)

loop_
_atom_type_symbol
_atom_type_description
_atom_type_scat_dispersion_real
_atom_type_scat_dispersion_imag
_atom_type_scat_source
C C 0.0033 0.0016 'International Tables Vol C Tables 4.2.6.8 and 6.1.1.4'
H H 0.0000 0.0000 'International Tables Vol C Tables 4.2.6.8 and 6.1.1.4'
N N 0.0061 0.0033 'International Tables Vol C Tables 4.2.6.8 and 6.1.1.4'

loop_
_geom_angle_atom_site_label_1
_geom_angle_atom_site_label_2
_geom_angle_atom_site_label_3
_geom_angle
_geom_angle_site_symmetry_1
_geom_angle_site_symmetry_3
_geom_angle_publ_flag
C2 N1 N2 107.6(2) . . ?
C1 N2 N1 106.7(2) . . ?
C2 N3 C1 106.5(2) . . ?
C2 N3 N5 129.7(2) . . ?
C1 N3 N5 123.9(3) . . ?
C1 N4 H4A 120.0 . . ?
C1 N4 H4B 120.0 . . ?
H4A N4 H4B 120.0 . . ?
N3 N5 H5A 120.0 . . ?
N3 N5 H5B 120.0 . . ?
H5A N5 H5B 120.0 . . ?
C5 N6 N7 109.8(2) . . ?
C5 N6 C3 129.2(3) . . ?
N7 N6 C3 120.1(2) . . ?
C4 N7 N6 101.4(2) . . ?
C5 N8 C4 102.6(2) . . ?
C4 N9 H9A 120.0 . . ?
C4 N9 H9B 120.0 . . ?
H9A N9 H9B 120.0 . . ?
C5 N10 H10A 120.0 . . ?
C5 N10 H10B 120.0 . . ?
H10A N10 H10B 120.0 . . ?
N2 C1 N4 127.7(3) . . ?
N2 C1 N3 109.5(3) . . ?
N4 C1 N3 122.7(3) . . ?
N1 C2 N3 109.7(3) . . ?
N1 C2 C3 125.9(3) . . ?
N3 C2 C3 124.4(3) . . ?
N6 C3 C2 113.8(3) . . ?
N6 C3 H3A 108.8 . . ?
C2 C3 H3A 108.8 . . ?
N6 C3 H3B 108.8 . . ?
C2 C3 H3B 108.8 . . ?
H3A C3 H3B 107.7 . . ?
N7 C4 N8 115.8(3) . . ?
N7 C4 N9 123.2(3) . . ?
N8 C4 N9 120.8(3) . . ?
N6 C5 N8 110.4(3) . . ?
N6 C5 N10 125.5(3) . . ?
N8 C5 N10 124.1(3) . . ?

loop_
_geom_bond_atom_site_label_1
_geom_bond_atom_site_label_2
_geom_bond_distance
_geom_bond_site_symmetry_2
_geom_bond_publ_flag
N1 C2 1.290(4) . ?
N1 N2 1.395(4) . ?
N2 C1 1.304(4) . ?
N3 C2 1.348(4) . ?
N3 C1 1.349(4) . ?
N3 N5 1.385(3) . ?
N4 C1 1.330(4) . ?
N4 H4A 0.8600 . ?
N4 H4B 0.8600 . ?
N5 H5A 0.8600 . ?
N5 H5B 0.8600 . ?
N6 C5 1.316(4) . ?
N6 N7 1.383(3) . ?
N6 C3 1.446(4) . ?
N7 C4 1.307(4) . ?
N8 C5 1.328(4) . ?
N8 C4 1.346(4) . ?
N9 C4 1.348(4) . ?
N9 H9A 0.8600 . ?
N9 H9B 0.8600 . ?
N10 C5 1.339(4) . ?
N10 H10A 0.8600 . ?
N10 H10B 0.8600 . ?
C2 C3 1.474(4) . ?
C3 H3A 0.9700 . ?
C3 H3B 0.9700 . ?

loop_
_geom_torsion_atom_site_label_1
_geom_torsion_atom_site_label_2
_geom_torsion_atom_site_label_3
_geom_torsion_atom_site_label_4
_geom_torsion
_geom_torsion_site_symmetry_1
_geom_torsion_site_symmetry_2
_geom_torsion_site_symmetry_3
_geom_torsion_site_symmetry_4
_geom_torsion_publ_flag
C2 N1 N2 C1 0.5(3) . . . . ?
C5 N6 N7 C4 -1.0(3) . . . . ?
C3 N6 N7 C4 -170.6(3) . . . . ?
N1 N2 C1 N4 176.7(3) . . . . ?
N1 N2 C1 N3 -0.3(3) . . . . ?
C2 N3 C1 N2 0.0(3) . . . . ?
N5 N3 C1 N2 179.5(3) . . . . ?
C2 N3 C1 N4 -177.1(3) . . . . ?
N5 N3 C1 N4 2.3(5) . . . . ?
N2 N1 C2 N3 -0.4(3) . . . . ?
N2 N1 C2 C3 -179.8(3) . . . . ?
C1 N3 C2 N1 0.3(3) . . . . ?
N5 N3 C2 N1 -179.1(3) . . . . ?
C1 N3 C2 C3 179.6(3) . . . . ?
N5 N3 C2 C3 0.3(5) . . . . ?
C5 N6 C3 C2 112.1(3) . . . . ?
N7 N6 C3 C2 -80.5(4) . . . . ?
N1 C2 C3 N6 -106.4(3) . . . . ?
N3 C2 C3 N6 74.3(4) . . . . ?
N6 N7 C4 N8 0.9(4) . . . . ?
N6 N7 C4 N9 -174.9(3) . . . . ?
C5 N8 C4 N7 -0.4(4) . . . . ?
C5 N8 C4 N9 175.5(3) . . . . ?
N7 N6 C5 N8 0.8(3) . . . . ?
C3 N6 C5 N8 169.2(3) . . . . ?
N7 N6 C5 N10 -176.9(3) . . . . ?
C3 N6 C5 N10 -8.5(5) . . . . ?
C4 N8 C5 N6 -0.3(3) . . . . ?
C4 N8 C5 N10 177.5(3) . . . . ?
